data_2201772
loop_
_publ_author_name
'Mikhail Gorlov'
'Andreas Fischer'
'Lars Kloo'

_publ_section_title
;
 Potassium tetrachlorogallate
;
_journal_issue 5
_journal_name_full 'Acta Crystallographica Section E'
_journal_page_first i70
_journal_page_last i71
_journal_paper_doi 10.1107/S1600536803008067
_journal_volume 59
_journal_year 2003
_chemical_formula_iupac 'K [Ga Cl4]'
_chemical_formula_structural 'K Ga Cl4'
_chemical_formula_sum 'Cl4 Ga K'
_chemical_formula_weight 250.634
_chemical_name_systematic ?
_space_group_IT_number 14
_symmetry_cell_setting monoclinic
_symmetry_space_group_name_Hall '-P 2yn'
_symmetry_space_group_name_H-M 'P 1 21/n 1'
_atom_sites_solution_primary direct
_atom_sites_solution_secondary difmap
_cell_angle_alpha 90.00
_cell_angle_beta 93.290(2)
_cell_angle_gamma 90.00
_cell_formula_units_Z 4
_cell_length_a 7.2230(3)
_cell_length_b 10.4377(4)
_cell_length_c 9.3194(4)
_cell_measurement_reflns_used 2561
_cell_measurement_temperature 297
_cell_measurement_theta_max 27.11
_cell_measurement_theta_min 4.16
_cell_volume 701.45(5)
_computing_cell_refinement 'HKL SCALEPACK (Otwinowski & Minor 1997)'
_computing_data_collection 'KappaCCD Software (Nonius, 1997)'
_computing_data_reduction 'DENZO and SCALEPACK (Otwinowski & Minor, 1997)'
_computing_molecular_graphics 'DIAMOND (Brandenburg, 2001)'
_computing_publication_material 'maXus (Mackay et al., 1998)'
_computing_structure_refinement 'SHELXL97 (Sheldrick, 1997)'
_computing_structure_solution 'SHELXS97 (Sheldrick, 1997)'
_diffrn_measured_fraction_theta_full 0.990
_diffrn_measured_fraction_theta_max 0.990
_diffrn_measurement_device 'Nonius KappaCCD'
_diffrn_measurement_method '\f and \w'
_diffrn_radiation_source 'fine-focus sealed tube'
_diffrn_radiation_type MoK\a
_diffrn_reflns_av_R_equivalents 0.0365
_diffrn_reflns_av_sigmaI/netI 0.0377
_diffrn_reflns_limit_h_max 9
_diffrn_reflns_limit_h_min -9
_diffrn_reflns_limit_k_max 13
_diffrn_reflns_limit_k_min -12
_diffrn_reflns_limit_l_max 11
_diffrn_reflns_limit_l_min -8
_diffrn_reflns_number 4148
_diffrn_reflns_theta_full 27.11
_diffrn_reflns_theta_max 27.11
_diffrn_reflns_theta_min 4.16
_exptl_absorpt_coefficient_mu 5.909
_exptl_absorpt_correction_T_max 0.4381
_exptl_absorpt_correction_T_min 0.3037
_exptl_absorpt_correction_type numerical
_exptl_absorpt_process_details '(Herrendorf & B/"arnighausen, 1997)'
_exptl_crystal_colour colourless
_exptl_crystal_density_diffrn 2.373
_exptl_crystal_density_method 'not measured'
_exptl_crystal_description irregular
_exptl_crystal_size_max 0.60
_exptl_crystal_size_mid 0.25
_exptl_crystal_size_min 0.15
_refine_diff_density_max 0.904
_refine_diff_density_min -0.728
_refine_ls_extinction_method none
_refine_ls_goodness_of_fit_ref 1.174
_refine_ls_matrix_type full
_refine_ls_number_parameters 55
_refine_ls_number_reflns 1537
_refine_ls_number_restraints 0
_refine_ls_restrained_S_all 1.174
_refine_ls_R_factor_all 0.0549
_refine_ls_R_factor_gt 0.0472
_refine_ls_shift/su_max <0.001
_refine_ls_shift/su_mean 0.000
_refine_ls_structure_factor_coef Fsqd
_refine_ls_weighting_details 'calc w = 1/[\s^2^(Fo^2^)+(0.0335P)^2^+2.9803P] where P = (Fo^2^+2Fc^2^)/3'
_refine_ls_weighting_scheme calc
_refine_ls_wR_factor_gt 0.1131
_refine_ls_wR_factor_ref 0.1167
_reflns_number_gt 1323
_reflns_number_total 1537
_reflns_threshold_expression I>2\s(I)
_cod_data_source_file br6095.cif
_cod_data_source_block I
_cod_original_sg_symbol_H-M 'P 21/n'
_cod_database_code 2201772
_cod_database_fobs_code 2201772

loop_
_symmetry_equiv_pos_as_xyz
'x, y, z'
'-x+1/2, y+1/2, -z+1/2'
'-x, -y, -z'
'x-1/2, -y-1/2, z-1/2'

loop_
_atom_site_label
_atom_site_fract_x
_atom_site_fract_y
_atom_site_fract_z
_atom_site_U_iso_or_equiv
_atom_site_adp_type
_atom_site_calc_flag
_atom_site_refinement_flags
_atom_site_occupancy
_atom_site_disorder_assembly
_atom_site_disorder_group
_atom_site_type_symbol
K 0.1916(3) 0.30431(16) 0.1980(2) 0.0650(5) Uani d . 1 . . K
Ga 0.74369(8) 0.55242(6) 0.31535(6) 0.0353(2) Uani d . 1 . . Ga
Cl1 0.4656(2) 0.92013(17) 0.67128(18) 0.0534(4) Uani d . 1 . . Cl
Cl2 0.7187(3) 0.71919(19) 0.4513(2) 0.0647(5) Uani d . 1 . . Cl
Cl3 0.0192(2) 0.03565(18) 0.3088(2) 0.0595(5) Uani d . 1 . . Cl
Cl4 0.1922(3) 0.62138(19) 0.5645(2) 0.0691(5) Uani d . 1 . . Cl

loop_
_atom_site_aniso_label
_atom_site_aniso_U_11
_atom_site_aniso_U_22
_atom_site_aniso_U_33
_atom_site_aniso_U_12
_atom_site_aniso_U_13
_atom_site_aniso_U_23
K 0.0692(10) 0.0481(9) 0.0778(11) -0.0068(7) 0.0047(8) -0.0065(8)
Ga 0.0326(3) 0.0387(4) 0.0353(3) -0.0009(2) 0.0075(2) -0.0021(2)
Cl1 0.0490(8) 0.0556(9) 0.0585(9) -0.0022(7) 0.0267(7) -0.0046(7)
Cl2 0.0658(11) 0.0675(12) 0.0601(10) 0.0158(9) -0.0025(8) -0.0303(9)
Cl3 0.0434(8) 0.0618(10) 0.0718(11) 0.0014(7) -0.0116(8) 0.0102(9)
Cl4 0.0779(13) 0.0587(11) 0.0698(12) -0.0099(9) -0.0031(9) 0.0251(9)

loop_
_atom_type_symbol
_atom_type_description
_atom_type_scat_dispersion_real
_atom_type_scat_dispersion_imag
_atom_type_scat_source
Cl Cl 0.1484 0.1585 'International Tables Vol C Tables 4.2.6.8 and 6.1.1.4'
Ga Ga 0.2307 1.6083 'International Tables Vol C Tables 4.2.6.8 and 6.1.1.4'
K K 0.2009 0.2494 'International Tables Vol C Tables 4.2.6.8 and 6.1.1.4'

loop_
_diffrn_radiation_wavelength
0.71073

loop_
_geom_angle_atom_site_label_1
_geom_angle_atom_site_label_2
_geom_angle_atom_site_label_3
_geom_angle_site_symmetry_1
_geom_angle_site_symmetry_3
_geom_angle
_geom_angle_publ_flag
Cl3 K Cl4 2 2_545 103.39(7) n
Cl3 K Cl3 2 . 156.67(7) n
Cl4 K Cl3 2_545 . 81.54(7) n
Cl3 K Cl2 2 3_666 89.11(7) n
Cl4 K Cl2 2_545 3_666 131.02(8) n
Cl3 K Cl2 . 3_666 71.32(6) n
Cl3 K Cl1 2 4_575 70.25(5) n
Cl4 K Cl1 2_545 4_575 126.95(8) n
Cl3 K Cl1 . 4_575 125.14(7) n
Cl2 K Cl1 3_666 4_575 101.94(6) n
Cl3 K Cl2 2 2_545 139.66(8) n
Cl4 K Cl2 2_545 2_545 77.89(6) n
Cl3 K Cl2 . 2_545 63.56(5) n
Cl2 K Cl2 3_666 2_545 120.94(8) n
Cl1 K Cl2 4_575 2_545 77.09(6) n
Cl3 K Cl1 2 3_666 93.51(6) n
Cl4 K Cl1 2_545 3_666 70.59(6) n
Cl3 K Cl1 . 3_666 66.28(5) n
Cl2 K Cl1 3_666 3_666 61.40(5) n
Cl1 K Cl1 4_575 3_666 157.67(7) n
Cl2 K Cl1 2_545 3_666 123.49(6) n
Cl3 K Cl4 2 3_566 111.34(7) n
Cl4 K Cl4 2_545 3_566 143.31(7) n
Cl3 K Cl4 . 3_566 71.36(6) n
Cl2 K Cl4 3_666 3_566 62.52(5) n
Cl1 K Cl4 4_575 3_566 58.88(5) n
Cl2 K Cl4 2_545 3_566 68.18(6) n
Cl1 K Cl4 3_666 3_566 117.31(6) n
Cl2 Ga Cl4 . 3_666 113.13(9) n
Cl2 Ga Cl1 . 4_675 110.21(8) n
Cl4 Ga Cl1 3_666 4_675 106.67(8) n
Cl2 Ga Cl3 . 2 106.05(7) n
Cl4 Ga Cl3 3_666 2 111.20(8) n
Cl1 Ga Cl3 4_675 2 109.60(8) n
Ga Cl1 K 4_576 4_676 102.56(7) n
Ga Cl1 K 4_576 3_666 113.46(7) n
K Cl1 K 4_676 3_666 102.41(5) n
Ga Cl2 K . 3_666 120.04(9) n
Ga Cl2 K . 2 94.14(7) n
K Cl2 K 3_666 2 123.63(8) n
Ga Cl3 K 2_545 2_545 127.05(9) n
Ga Cl3 K 2_545 . 95.75(7) n
K Cl3 K 2_545 . 112.44(5) n
Ga Cl4 K 3_666 2 145.42(10) n
Ga Cl4 K 3_666 3_566 90.67(7) n
K Cl4 K 2 3_566 123.88(7) n

loop_
_geom_bond_atom_site_label_1
_geom_bond_atom_site_label_2
_geom_bond_site_symmetry_2
_geom_bond_distance
_geom_bond_publ_flag
K Cl3 2 3.196(2) y
K Cl4 2_545 3.251(3) y
K Cl3 . 3.260(2) y
K Cl2 3_666 3.304(3) y
K Cl1 4_575 3.310(2) y
K Cl2 2_545 3.322(3) y
K Cl1 3_666 3.572(3) y
K Cl4 3_566 3.727(3) y
K Cl1 2_545 3.761(3) y
Ga Cl2 . 2.1668(17) y
Ga Cl4 3_666 2.1677(19) y
Ga Cl1 4_675 2.1679(15) y
Ga Cl3 2 2.1730(17) y
Cl1 Ga 4_576 2.1679(15) n
Cl1 K 4_676 3.310(2) n
Cl1 K 3_666 3.572(3) n
Cl2 K 3_666 3.304(3) n
Cl2 K 2 3.322(3) n
Cl3 Ga 2_545 2.1730(17) n
Cl3 K 2_545 3.196(2) n
Cl4 Ga 3_666 2.1677(19) n
Cl4 K 2 3.251(3) n
Cl4 K 3_566 3.727(3) n
